data_2018345
loop_
_publ_author_name
'Dennehy, Mariana'
'Quinzani, Oscar V.'
'Faccio, Ricardo'
'Freire, Eleonora'
'Mombr\'u, \'Alvaro W.'

_publ_section_title
;
 The conformations of two copper(I) complexes of
 1<i>H</i>-benzimidazole-2(3<i>H</i>)-thione and thiosaccharinate
;
_journal_coeditor_code FN3087
_journal_issue 1
_journal_name_full 'Acta Crystallographica Section C'
_journal_page_first m12
_journal_page_last m16
_journal_paper_doi 10.1107/S0108270111052036
_journal_volume 68
_journal_year 2012
_chemical_formula_iupac '[Cu2 (C7 H4 N O2 S2)2 (C7 H6 N2 S)2 (C2 H3 N)]'
_chemical_formula_moiety 'C30 H23 Cu2 N7 O4 S6'
_chemical_formula_sum 'C30 H23 Cu2 N7 O4 S6'
_chemical_formula_weight 865.0082
_chemical_name_systematic
;
(Acetonitrile-1\k<i>N</i>)[\m-1<i>H</i>-benzimidazole-2(3<i>H</i>)-thione-
1:2\k^2^<i>S</i>:<i>S</i>][1<i>H</i>-benzimidazole-2(3<i>H</i>)-thione-
2\k<i>S</i>]bis(\m-1,1-dioxo-1\l^6^,2-benzothiazole-3-thiolato)-
1:2\k^2^<i>S</i>^3^:<i>N</i>;1:2\k^2^<i>S</i>^3^:<i>S</i>^3^-
dicopper(I)(<i>Cu</i>---<i>Cu</i>)
;
_space_group_IT_number 2
_symmetry_cell_setting triclinic
_symmetry_space_group_name_Hall '-P 1'
_symmetry_space_group_name_H-M 'P -1'
_atom_sites_solution_hydrogens geom
_atom_sites_solution_primary direct
_atom_sites_solution_secondary difmap
_audit_creation_method SHELXL97
_cell_angle_alpha 87.7390(10)
_cell_angle_beta 89.4800(10)
_cell_angle_gamma 79.0330(10)
_cell_formula_units_Z 2
_cell_length_a 8.04660(10)
_cell_length_b 13.8150(2)
_cell_length_c 15.3621(2)
_cell_measurement_reflns_used 34323
_cell_measurement_temperature 293(2)
_cell_measurement_theta_max 29.0160
_cell_measurement_theta_min 3.5627
_cell_volume 1675.21(4)
_computing_cell_refinement 'CrysAlis PRO (Oxford Diffraction, 2009)'
_computing_data_collection 'CrysAlis PRO (Oxford Diffraction, 2009)'
_computing_data_reduction 'CrysAlis PRO (Oxford Diffraction, 2009)'
_computing_molecular_graphics 'Mercury [Version 1.4.2 (Build 2); Macrae <i>et al.</i>, 2008]'
_computing_publication_material 'PLATON (Spek, 2009)'
_computing_structure_refinement 'SHELXL97 (Sheldrick, 2008)'
_computing_structure_solution 'SHELXS97 (Sheldrick, 2008)'
_diffrn_ambient_temperature 293(2)
_diffrn_detector_area_resol_mean 16.1158
_diffrn_measured_fraction_theta_full 0.997
_diffrn_measured_fraction_theta_max 0.926
_diffrn_measurement_device_type 'Oxford Xcalibur Eos Gemini'
_diffrn_measurement_method '\w scans, thick slices'
_diffrn_radiation_monochromator graphite
_diffrn_radiation_source 'Enhance (Mo) X-ray Source'
_diffrn_radiation_type MoK\a
_diffrn_radiation_wavelength 0.71073
_diffrn_reflns_av_R_equivalents 0.0456
_diffrn_reflns_av_sigmaI/netI 0.0911
_diffrn_reflns_limit_h_max 10
_diffrn_reflns_limit_h_min -10
_diffrn_reflns_limit_k_max 18
_diffrn_reflns_limit_k_min -18
_diffrn_reflns_limit_l_max 20
_diffrn_reflns_limit_l_min -20
_diffrn_reflns_number 97442
_diffrn_reflns_theta_full 26.00
_diffrn_reflns_theta_max 29.08
_diffrn_reflns_theta_min 3.57
_diffrn_standards_number 97442
_exptl_absorpt_coefficient_mu 1.693
_exptl_absorpt_correction_T_max 0.8010
_exptl_absorpt_correction_T_min 0.7159
_exptl_absorpt_correction_type multi-scan
_exptl_absorpt_process_details '(CrysAlis PRO; Oxford Diffraction, 2009)'
_exptl_crystal_colour orange
_exptl_crystal_density_diffrn 1.715
_exptl_crystal_density_method 'not measured'
_exptl_crystal_description plate
_exptl_crystal_F_000 876
_exptl_crystal_size_max 0.30
_exptl_crystal_size_mid 0.20
_exptl_crystal_size_min 0.10
_refine_diff_density_max 0.504
_refine_diff_density_min -0.650
_refine_ls_extinction_method none
_refine_ls_goodness_of_fit_ref 1.097
_refine_ls_hydrogen_treatment constr
_refine_ls_matrix_type full
_refine_ls_number_constraints 0
_refine_ls_number_parameters 443
_refine_ls_number_reflns 8285
_refine_ls_number_restraints 0
_refine_ls_restrained_S_all 1.097
_refine_ls_R_factor_all 0.0622
_refine_ls_R_factor_gt 0.0362
_refine_ls_shift/su_max 0.000
_refine_ls_shift/su_mean 0.000
_refine_ls_structure_factor_coef Fsqd
_refine_ls_weighting_details 'calc w = 1/[\s^2^(Fo^2^)+(0.0557P)^2^+0.8876P] where P=(Fo^2^+2Fc^2^)/3'
_refine_ls_weighting_scheme calc
_refine_ls_wR_factor_gt 0.1136
_refine_ls_wR_factor_ref 0.1183
_reflns_number_gt 5570
_reflns_number_total 8285
_reflns_threshold_expression I>2\s(I)
_cod_data_source_file fn3087.cif
_cod_data_source_block I
_cod_database_code 2018345
_cod_database_fobs_code 2018345

loop_
_symmetry_equiv_pos_as_xyz
'x, y, z'
'-x, -y, -z'

loop_
_atom_site_type_symbol
_atom_site_label
_atom_site_fract_x
_atom_site_fract_y
_atom_site_fract_z
_atom_site_U_iso_or_equiv
_atom_site_adp_type
_atom_site_calc_flag
_atom_site_refinement_flags
_atom_site_occupancy
_atom_site_symmetry_multiplicity
Cu Cu1 0.67554(5) 0.61946(3) 0.39313(3) 0.04144(12) Uani d . 1 1
Cu Cu2 0.53872(6) 0.74039(3) 0.26582(3) 0.05018(14) Uani d . 1 1
S S1B 0.58063(11) 0.72928(6) 0.49776(5) 0.0396(2) Uani d . 1 1
S S2A 0.64788(10) 0.31860(6) 0.22573(6) 0.0405(2) Uani d . 1 1
S S2B 0.29075(10) 0.92876(6) 0.32946(5) 0.03420(18) Uani d . 1 1
S S1A 0.42920(11) 0.58106(6) 0.32965(5) 0.03798(19) Uani d . 1 1
S S1C 0.83493(11) 0.70616(6) 0.29731(6) 0.0413(2) Uani d . 1 1
N N1B 0.4306(3) 0.82974(17) 0.35820(15) 0.0318(6) Uani d . 1 1
C C7B 0.4556(4) 0.8228(2) 0.44401(19) 0.0293(6) Uani d . 1 1
O O1B 0.3684(3) 0.99138(16) 0.27139(14) 0.0458(6) Uani d . 1 1
N N1A 0.6375(3) 0.4325(2) 0.25543(18) 0.0392(6) Uani d . 1 1
N N1D 0.3392(5) 0.8356(2) -0.01325(18) 0.0535(8) Uani d . 1 1
H H1DA 0.3478 0.7844 -0.0442 0.064 Uiso calc R 1 1
C C1B 0.2627(4) 0.9753(2) 0.43408(19) 0.0327(6) Uani d . 1 1
N N1C 0.8893(3) 0.54599(19) 0.19383(16) 0.0344(6) Uani d . 1 1
H H1C 0.7978 0.5259 0.2084 0.041 Uiso calc R 1 1
C C7C 0.9355(4) 0.6266(2) 0.2226(2) 0.0347(7) Uani d . 1 1
O O1A 0.6731(4) 0.3143(2) 0.13315(18) 0.0601(7) Uani d . 1 1
C C7A 0.4871(4) 0.4680(2) 0.28895(19) 0.0321(6) Uani d . 1 1
C C6B 0.3604(4) 0.9079(2) 0.49073(19) 0.0308(6) Uani d . 1 1
O O2B 0.1414(3) 0.9013(2) 0.29776(17) 0.0548(7) Uani d . 1 1
N N2C 1.0826(3) 0.6351(2) 0.18357(19) 0.0412(6) Uani d . 1 1
H H2CA 1.1360 0.6826 0.1904 0.049 Uiso calc R 1 1
C C7D 0.3908(5) 0.8345(3) 0.0698(2) 0.0459(9) Uani d . 1 1
C C3A 0.1899(5) 0.2473(3) 0.2725(2) 0.0447(8) Uani d . 1 1
H H3A 0.1276 0.1976 0.2669 0.054 Uiso calc R 1 1
O O2A 0.7673(3) 0.25142(19) 0.2784(2) 0.0603(7) Uani d . 1 1
C C6A 0.3665(4) 0.3980(2) 0.28957(19) 0.0318(6) Uani d . 1 1
C C2B 0.1632(4) 1.0609(2) 0.4620(2) 0.0433(8) Uani d . 1 1
H H2B 0.0985 1.1059 0.4232 0.052 Uiso calc R 1 1
C C4A 0.1140(4) 0.3352(3) 0.3084(2) 0.0446(8) Uani d . 1 1
H H4A 0.0013 0.3436 0.3258 0.053 Uiso calc R 1 1
C C5B 0.3598(4) 0.9250(2) 0.5785(2) 0.0392(7) Uani d . 1 1
H H5B 0.4245 0.8800 0.6173 0.047 Uiso calc R 1 1
C C5C 1.0257(5) 0.4124(3) 0.0933(2) 0.0442(8) Uani d . 1 1
H H5C 0.9423 0.3742 0.0969 0.053 Uiso calc R 1 1
C C3B 0.1636(5) 1.0772(2) 0.5505(2) 0.0442(8) Uani d . 1 1
H H3B 0.0974 1.1340 0.5716 0.053 Uiso calc R 1 1
C C6C 1.0107(4) 0.4991(2) 0.1367(2) 0.0351(7) Uani d . 1 1
C C5A 0.2018(4) 0.4109(2) 0.3189(2) 0.0375(7) Uani d . 1 1
H H5A 0.1511 0.4687 0.3451 0.045 Uiso calc R 1 1
N N2D 0.3557(4) 0.9281(2) 0.09472(18) 0.0476(7) Uani d . 1 1
H H2DA 0.3773 0.9470 0.1454 0.057 Uiso calc R 1 1
C C1A 0.4399(4) 0.3100(2) 0.2535(2) 0.0340(7) Uani d . 1 1
C C4B 0.2605(5) 1.0107(2) 0.6075(2) 0.0442(8) Uani d . 1 1
H H4B 0.2591 1.0236 0.6665 0.053 Uiso calc R 1 1
C C1C 1.1356(4) 0.5558(3) 0.1307(2) 0.0398(7) Uani d . 1 1
C C2A 0.3574(4) 0.2318(2) 0.2446(2) 0.0394(7) Uani d . 1 1
H H2A 0.4106 0.1726 0.2215 0.047 Uiso calc R 1 1
C C4C 1.1697(5) 0.3850(3) 0.0443(2) 0.0527(9) Uani d . 1 1
H H4C 1.1841 0.3268 0.0143 0.063 Uiso calc R 1 1
C C1D 0.2705(5) 0.9307(3) -0.0420(2) 0.0510(9) Uani d . 1 1
C C6D 0.2796(5) 0.9902(3) 0.0273(2) 0.0484(9) Uani d . 1 1
C C2D 0.1985(6) 0.9682(3) -0.1200(3) 0.0682(13) Uani d . 1 1
H H2D 0.1906 0.9277 -0.1661 0.082 Uiso calc R 1 1
C C3C 1.2937(5) 0.4420(3) 0.0386(3) 0.0597(11) Uani d . 1 1
H H3C 1.3897 0.4208 0.0052 0.072 Uiso calc R 1 1
C C5D 0.2200(7) 1.0907(3) 0.0208(3) 0.0706(13) Uani d . 1 1
H H5D 0.2270 1.1311 0.0671 0.085 Uiso calc R 1 1
C C2C 1.2794(5) 0.5281(3) 0.0806(3) 0.0568(10) Uani d . 1 1
H H2C 1.3624 0.5666 0.0759 0.068 Uiso calc R 1 1
C C4D 0.1494(8) 1.1283(3) -0.0581(3) 0.0889(17) Uani d . 1 1
H H4D 0.1081 1.1957 -0.0650 0.107 Uiso calc R 1 1
C C3D 0.1386(7) 1.0684(4) -0.1267(3) 0.0810(16) Uani d . 1 1
H H3D 0.0896 1.0963 -0.1786 0.097 Uiso calc R 1 1
S S1D 0.47787(18) 0.73062(7) 0.12689(6) 0.0683(3) Uani d . 1 1
N N1S 0.7954(4) 0.4923(2) 0.4425(2) 0.0484(7) Uani d . 1 1
C C1S 0.8343(4) 0.4153(3) 0.4720(2) 0.0424(8) Uani d . 1 1
C C2S 0.8855(5) 0.3149(3) 0.5064(3) 0.0598(11) Uani d . 1 1
H H2S1 0.8348 0.2714 0.4725 0.090 Uiso calc R 1 1
H H2S2 0.8492 0.3108 0.5659 0.090 Uiso calc R 1 1
H H2S3 1.0065 0.2961 0.5035 0.090 Uiso calc R 1 1

loop_
_atom_site_aniso_label
_atom_site_aniso_U_11
_atom_site_aniso_U_22
_atom_site_aniso_U_33
_atom_site_aniso_U_12
_atom_site_aniso_U_13
_atom_site_aniso_U_23
Cu1 0.0497(3) 0.0292(2) 0.0422(2) 0.00143(17) -0.00238(19) -0.00406(16)
Cu2 0.0598(3) 0.0529(3) 0.0304(2) 0.0106(2) -0.00513(19) -0.01216(18)
S1B 0.0538(5) 0.0308(4) 0.0294(4) 0.0042(3) -0.0064(4) -0.0019(3)
S2A 0.0360(4) 0.0404(4) 0.0497(5) -0.0156(4) 0.0087(4) -0.0183(4)
S2B 0.0419(4) 0.0321(4) 0.0259(4) 0.0007(3) -0.0061(3) -0.0040(3)
S1A 0.0396(4) 0.0331(4) 0.0421(4) -0.0077(3) 0.0011(3) -0.0073(3)
S1C 0.0443(5) 0.0393(4) 0.0426(5) -0.0125(4) 0.0018(4) -0.0072(3)
N1B 0.0408(15) 0.0268(12) 0.0258(12) 0.0000(10) -0.0041(11) -0.0051(10)
C7B 0.0340(16) 0.0256(13) 0.0285(14) -0.0055(12) -0.0033(12) -0.0046(11)
O1B 0.0725(17) 0.0356(12) 0.0278(11) -0.0063(11) -0.0005(11) -0.0003(9)
N1A 0.0407(16) 0.0397(15) 0.0433(15) -0.0206(12) 0.0120(12) -0.0148(12)
N1D 0.093(3) 0.0424(16) 0.0292(15) -0.0208(16) -0.0111(15) -0.0082(12)
C1B 0.0399(17) 0.0297(14) 0.0283(15) -0.0060(13) 0.0000(13) -0.0037(12)
N1C 0.0295(13) 0.0407(14) 0.0351(14) -0.0123(11) 0.0041(11) -0.0013(11)
C7C 0.0320(16) 0.0412(17) 0.0321(16) -0.0106(13) -0.0027(13) 0.0028(13)
O1A 0.0662(18) 0.0663(17) 0.0571(16) -0.0315(14) 0.0236(14) -0.0321(14)
C7A 0.0375(17) 0.0346(15) 0.0263(14) -0.0121(13) -0.0008(13) -0.0030(12)
C6B 0.0360(17) 0.0277(14) 0.0292(15) -0.0061(12) 0.0009(12) -0.0068(11)
O2B 0.0464(15) 0.0697(17) 0.0473(15) -0.0052(13) -0.0145(12) -0.0146(13)
N2C 0.0349(15) 0.0439(16) 0.0484(17) -0.0165(12) 0.0025(13) 0.0005(13)
C7D 0.074(3) 0.0426(19) 0.0247(16) -0.0194(17) -0.0024(16) -0.0044(13)
C3A 0.048(2) 0.051(2) 0.0421(19) -0.0297(17) -0.0109(16) 0.0084(16)
O2A 0.0364(14) 0.0490(15) 0.096(2) -0.0073(11) -0.0033(14) -0.0096(14)
C6A 0.0331(16) 0.0358(16) 0.0276(15) -0.0100(13) -0.0045(12) 0.0012(12)
C2B 0.052(2) 0.0331(16) 0.0400(18) 0.0053(14) -0.0006(15) -0.0013(14)
C4A 0.0335(18) 0.062(2) 0.0410(19) -0.0178(16) -0.0055(15) 0.0082(16)
C5B 0.049(2) 0.0357(16) 0.0309(16) -0.0017(14) -0.0046(14) -0.0028(13)
C5C 0.050(2) 0.0472(19) 0.0375(18) -0.0137(16) 0.0054(15) -0.0018(15)
C3B 0.057(2) 0.0310(16) 0.0417(19) 0.0010(15) 0.0064(16) -0.0095(14)
C6C 0.0330(17) 0.0407(17) 0.0311(16) -0.0069(13) 0.0032(13) 0.0042(13)
C5A 0.0342(17) 0.0435(18) 0.0348(17) -0.0081(14) -0.0019(14) 0.0017(14)
N2D 0.079(2) 0.0379(15) 0.0285(14) -0.0163(15) -0.0094(14) -0.0047(11)
C1A 0.0314(16) 0.0378(16) 0.0352(16) -0.0125(13) -0.0039(13) -0.0009(13)
C4B 0.060(2) 0.0444(19) 0.0280(16) -0.0075(16) 0.0046(15) -0.0125(14)
C1C 0.0346(17) 0.0458(18) 0.0397(18) -0.0108(14) 0.0033(14) 0.0039(14)
C2A 0.0423(19) 0.0393(17) 0.0404(18) -0.0169(15) -0.0054(15) -0.0005(14)
C4C 0.058(2) 0.053(2) 0.044(2) -0.0025(18) 0.0070(18) -0.0067(17)
C1D 0.073(3) 0.048(2) 0.0374(19) -0.0261(19) -0.0116(18) 0.0009(16)
C6D 0.074(3) 0.0459(19) 0.0282(16) -0.0186(18) -0.0102(17) 0.0009(14)
C2D 0.110(4) 0.066(3) 0.034(2) -0.031(3) -0.023(2) 0.0048(18)
C3C 0.049(2) 0.072(3) 0.056(2) -0.005(2) 0.0179(19) -0.008(2)
C5D 0.117(4) 0.046(2) 0.051(2) -0.019(2) -0.025(3) -0.0038(18)
C2C 0.041(2) 0.071(3) 0.062(3) -0.0200(19) 0.0142(18) -0.002(2)
C4D 0.141(5) 0.050(3) 0.075(3) -0.017(3) -0.042(3) 0.013(2)
C3D 0.124(4) 0.069(3) 0.054(3) -0.031(3) -0.041(3) 0.016(2)
S1D 0.1312(11) 0.0366(5) 0.0328(5) -0.0027(6) -0.0185(6) -0.0076(4)
N1S 0.0521(18) 0.0406(16) 0.0467(17) 0.0055(13) -0.0024(14) -0.0006(13)
C1S 0.0385(18) 0.0402(18) 0.0448(19) 0.0022(14) -0.0035(15) -0.0033(15)
C2S 0.065(3) 0.042(2) 0.065(3) 0.0068(18) 0.005(2) 0.0107(18)

loop_
_atom_type_symbol
_atom_type_description
_atom_type_scat_dispersion_real
_atom_type_scat_dispersion_imag
_atom_type_scat_source
C C 0.0033 0.0016 'International Tables Vol C Tables 4.2.6.8 and 6.1.1.4'
H H 0.0000 0.0000 'International Tables Vol C Tables 4.2.6.8 and 6.1.1.4'
Cu Cu 0.3201 1.2651 'International Tables Vol C Tables 4.2.6.8 and 6.1.1.4'
N N 0.0061 0.0033 'International Tables Vol C Tables 4.2.6.8 and 6.1.1.4'
O O 0.0106 0.0060 'International Tables Vol C Tables 4.2.6.8 and 6.1.1.4'
S S 0.1246 0.1234 'International Tables Vol C Tables 4.2.6.8 and 6.1.1.4'

loop_
_geom_angle_atom_site_label_1
_geom_angle_atom_site_label_2
_geom_angle_atom_site_label_3
_geom_angle
N1S Cu1 S1B 112.41(9)
N1S Cu1 S1A 103.95(10)
S1B Cu1 S1A 105.73(3)
N1S Cu1 S1C 116.16(10)
S1B Cu1 S1C 104.04(3)
S1A Cu1 S1C 114.30(3)
N1S Cu1 Cu2 154.15(9)
S1B Cu1 Cu2 93.28(2)
S1A Cu1 Cu2 64.31(3)
S1C Cu1 Cu2 56.76(3)
N1B Cu2 S1D 132.11(8)
N1B Cu2 S1C 105.88(8)
S1D Cu2 S1C 114.20(5)
N1B Cu2 Cu1 86.83(7)
S1D Cu2 Cu1 137.19(3)
S1C Cu2 Cu1 56.34(2)
N1B Cu2 S1A 95.33(8)
S1D Cu2 S1A 99.20(4)
S1C Cu2 S1A 104.02(3)
Cu1 Cu2 S1A 53.23(2)
C7B S1B Cu1 104.36(10)
O2A S2A O1A 116.16(18)
O2A S2A N1A 110.71(16)
O1A S2A N1A 109.42(16)
O2A S2A C1A 111.23(16)
O1A S2A C1A 110.93(16)
N1A S2A C1A 96.68(14)
O2B S2B O1B 115.58(15)
O2B S2B N1B 110.19(15)
O1B S2B N1B 109.61(14)
O2B S2B C1B 112.12(16)
O1B S2B C1B 111.82(14)
N1B S2B C1B 95.73(13)
C7A S1A Cu1 106.49(11)
C7A S1A Cu2 123.48(11)
Cu1 S1A Cu2 62.47(2)
C7C S1C Cu1 108.83(11)
C7C S1C Cu2 108.56(11)
Cu1 S1C Cu2 66.90(3)
C7B N1B S2B 111.6(2)
C7B N1B Cu2 129.40(19)
S2B N1B Cu2 118.97(13)
N1B C7B C6B 113.5(2)
N1B C7B S1B 125.4(2)
C6B C7B S1B 121.1(2)
C7A N1A S2A 110.8(2)
C7D N1D C1D 110.5(3)
C7D N1D H1DA 124.8
C1D N1D H1DA 124.8
C2B C1B C6B 122.3(3)
C2B C1B S2B 130.1(2)
C6B C1B S2B 107.6(2)
C7C N1C C6C 110.0(3)
C7C N1C H1C 125.0
C6C N1C H1C 125.0
N1C C7C N2C 107.7(3)
N1C C7C S1C 128.2(2)
N2C C7C S1C 124.2(2)
N1A C7A C6A 114.3(3)
N1A C7A S1A 125.1(2)
C6A C7A S1A 120.6(2)
C5B C6B C1B 120.1(3)
C5B C6B C7B 128.5(3)
C1B C6B C7B 111.4(3)
C7C N2C C1C 110.0(3)
C7C N2C H2CA 125.0
C1C N2C H2CA 125.0
N2D C7D N1D 106.7(3)
N2D C7D S1D 129.8(3)
N1D C7D S1D 123.6(3)
C4A C3A C2A 121.3(3)
C4A C3A H3A 119.4
C2A C3A H3A 119.4
C5A C6A C1A 119.6(3)
C5A C6A C7A 129.5(3)
C1A C6A C7A 110.9(3)
C1B C2B C3B 117.1(3)
C1B C2B H2B 121.5
C3B C2B H2B 121.5
C5A C4A C3A 121.5(3)
C5A C4A H4A 119.2
C3A C4A H4A 119.2
C6B C5B C4B 118.3(3)
C6B C5B H5B 120.8
C4B C5B H5B 120.8
C4C C5C C6C 117.0(3)
C4C C5C H5C 121.5
C6C C5C H5C 121.5
C4B C3B C2B 121.2(3)
C4B C3B H3B 119.4
C2B C3B H3B 119.4
C5C C6C C1C 121.2(3)
C5C C6C N1C 132.4(3)
C1C C6C N1C 106.3(3)
C6A C5A C4A 118.1(3)
C6A C5A H5A 121.0
C4A C5A H5A 121.0
C7D N2D C6D 110.5(3)
C7D N2D H2DA 124.8
C6D N2D H2DA 124.8
C6A C1A C2A 123.8(3)
C6A C1A S2A 107.2(2)
C2A C1A S2A 129.0(3)
C3B C4B C5B 121.1(3)
C3B C4B H4B 119.5
C5B C4B H4B 119.5
C2C C1C C6C 121.4(3)
C2C C1C N2C 132.6(3)
C6C C1C N2C 106.0(3)
C1A C2A C3A 115.7(3)
C1A C2A H2A 122.1
C3A C2A H2A 122.1
C5C C4C C3C 121.5(4)
C5C C4C H4C 119.2
C3C C4C H4C 119.2
C2D C1D C6D 121.7(4)
C2D C1D N1D 131.9(4)
C6D C1D N1D 106.4(3)
C5D C6D C1D 121.5(3)
C5D C6D N2D 132.5(3)
C1D C6D N2D 106.0(3)
C1D C2D C3D 117.0(4)
C1D C2D H2D 121.5
C3D C2D H2D 121.5
C2C C3C C4C 121.9(4)
C2C C3C H3C 119.0
C4C C3C H3C 119.0
C6D C5D C4D 116.6(4)
C6D C5D H5D 121.7
C4D C5D H5D 121.7
C3C C2C C1C 117.0(4)
C3C C2C H2C 121.5
C1C C2C H2C 121.5
C3D C4D C5D 121.7(4)
C3D C4D H4D 119.1
C5D C4D H4D 119.1
C2D C3D C4D 121.5(4)
C2D C3D H3D 119.3
C4D C3D H3D 119.3
C7D S1D Cu2 118.95(12)
C1S N1S Cu1 166.9(3)
N1S C1S C2S 177.6(4)
C1S C2S H2S1 109.5
C1S C2S H2S2 109.5
H2S1 C2S H2S2 109.5
C1S C2S H2S3 109.5
H2S1 C2S H2S3 109.5
H2S2 C2S H2S3 109.5

loop_
_geom_bond_atom_site_label_1
_geom_bond_atom_site_label_2
_geom_bond_distance
Cu1 N1S 1.964(3)
Cu1 S1B 2.2799(9)
Cu1 S1A 2.3743(9)
Cu1 S1C 2.3785(10)
Cu1 Cu2 2.6285(6)
Cu2 N1B 2.000(2)
Cu2 S1D 2.2091(10)
Cu2 S1C 2.3901(10)
Cu2 S1A 2.6711(10)
S1B C7B 1.673(3)
S2A O2A 1.433(3)
S2A O1A 1.437(3)
S2A N1A 1.642(3)
S2A C1A 1.748(3)
S2B O2B 1.423(3)
S2B O1B 1.438(2)
S2B N1B 1.646(2)
S2B C1B 1.751(3)
S1A C7A 1.687(3)
S1C C7C 1.710(3)
N1B C7B 1.332(4)
C7B C6B 1.483(4)
N1A C7A 1.324(4)
N1D C7D 1.345(4)
N1D C1D 1.381(5)
N1D H1DA 0.8600
C1B C2B 1.378(4)
C1B C6B 1.383(4)
N1C C7C 1.331(4)
N1C C6C 1.390(4)
N1C H1C 0.8600
C7C N2C 1.345(4)
C7A C6A 1.494(4)
C6B C5B 1.378(4)
N2C C1C 1.388(4)
N2C H2CA 0.8600
C7D N2D 1.339(4)
C7D S1D 1.688(4)
C3A C4A 1.385(5)
C3A C2A 1.390(5)
C3A H3A 0.9300
C6A C5A 1.377(4)
C6A C1A 1.381(4)
C2B C3B 1.386(5)
C2B H2B 0.9300
C4A C5A 1.384(5)
C4A H4A 0.9300
C5B C4B 1.383(4)
C5B H5B 0.9300
C5C C4C 1.375(5)
C5C C6C 1.379(5)
C5C H5C 0.9300
C3B C4B 1.377(5)
C3B H3B 0.9300
C6C C1C 1.388(5)
C5A H5A 0.9300
N2D C6D 1.389(4)
N2D H2DA 0.8600
C1A C2A 1.384(4)
C4B H4B 0.9300
C1C C2C 1.384(5)
C2A H2A 0.9300
C4C C3C 1.384(6)
C4C H4C 0.9300
C1D C2D 1.375(5)
C1D C6D 1.381(5)
C6D C5D 1.380(5)
C2D C3D 1.376(6)
C2D H2D 0.9300
C3C C2C 1.360(6)
C3C H3C 0.9300
C5D C4D 1.382(6)
C5D H5D 0.9300
C2C H2C 0.9300
C4D C3D 1.379(7)
C4D H4D 0.9300
C3D H3D 0.9300
N1S C1S 1.128(4)
C1S C2S 1.449(5)
C2S H2S1 0.9600
C2S H2S2 0.9600
C2S H2S3 0.9600

loop_
_geom_hbond_atom_site_label_D
_geom_hbond_atom_site_label_H
_geom_hbond_atom_site_label_A
_geom_hbond_site_symmetry_A
_geom_hbond_distance_DH
_geom_hbond_distance_HA
_geom_hbond_distance_DA
_geom_hbond_angle_DHA
_geom_hbond_publ_flag
N1D H1DA O1A 2_665 0.86 2.00 2.841(4) 167 yes
N1C H1C N1A . 0.86 2.10 2.918(4) 160 yes
N2D H2DA O1B . 0.86 2.05 2.893(4) 166 yes
